data_7116937
loop_
_publ_author_name
'Ting Li'
'Zhen Wang'
'Mingliang Zhang'
'Hui-Jun Zhang'
'Ting-Bin Wen'

_publ_section_title
;
 Rh/Cu-catalyzed multiple C-H, C-C, and C-N bond cleavage: facile
 synthesis of pyrido[2,1-a]indoles from 1-(pyridin-2-yl)-1H-indoles and
 gamma-substituted propargyl alcohols
;
_journal_name_full Chem.Commun.
_journal_page_first 6777
_journal_paper_doi 10.1039/C5cc01412C
_journal_volume 51
_journal_year 2015
_chemical_formula_moiety 'C30 H21 Cl N2'
_chemical_formula_sum 'C30 H21 Cl N2'
_chemical_formula_weight 444.94
_chemical_name_systematic
; 
 ? 
;
_space_group_IT_number 2
_symmetry_cell_setting triclinic
_symmetry_space_group_name_Hall '-P 1'
_symmetry_space_group_name_H-M 'P -1'
_atom_sites_solution_hydrogens geom
_atom_sites_solution_primary direct
_atom_sites_solution_secondary difmap
_audit_block_doi 10.5517/cc13n9dg
_audit_creation_method SHELXL-97
_audit_update_record
;
2014-11-03 deposited with the CCDC.
2015-03-09 downloaded from the CCDC.
;
_cell_angle_alpha 67.401(9)
_cell_angle_beta 89.113(7)
_cell_angle_gamma 83.151(6)
_cell_formula_units_Z 2
_cell_length_a 8.8053(4)
_cell_length_b 11.2771(10)
_cell_length_c 12.0975(13)
_cell_measurement_reflns_used 3406
_cell_measurement_temperature 173(2)
_cell_measurement_theta_max 30.0080
_cell_measurement_theta_min 3.9480
_cell_volume 1100.51(18)
_computing_cell_refinement 'Bruker FRAMBO'
_computing_data_collection 'Bruker FRAMBO'
_computing_data_reduction 'Bruker SAINT'
_computing_molecular_graphics 'Bruker SHELXTL'
_computing_publication_material 'Bruker SHELXTL'
_computing_structure_refinement 'SHELXL-97 (Sheldrick, 1997)'
_computing_structure_solution 'SHELXS-97 (Sheldrick, 1990)'
_diffrn_ambient_temperature 173(2)
_diffrn_measured_fraction_theta_full 0.997
_diffrn_measured_fraction_theta_max 0.997
_diffrn_measurement_device_type 'multiwire proportional'
_diffrn_measurement_method 'phi and omega scans'
_diffrn_radiation_monochromator graphite
_diffrn_radiation_source 'fine-focus sealed tube'
_diffrn_radiation_type MoK\a
_diffrn_radiation_wavelength 0.71073
_diffrn_reflns_av_R_equivalents 0.0340
_diffrn_reflns_av_sigmaI/netI 0.0533
_diffrn_reflns_limit_h_max 10
_diffrn_reflns_limit_h_min -10
_diffrn_reflns_limit_k_max 13
_diffrn_reflns_limit_k_min -13
_diffrn_reflns_limit_l_max 14
_diffrn_reflns_limit_l_min -12
_diffrn_reflns_number 8275
_diffrn_reflns_theta_full 26.00
_diffrn_reflns_theta_max 26.00
_diffrn_reflns_theta_min 3.42
_exptl_absorpt_coefficient_mu 0.195
_exptl_absorpt_correction_T_max 1.00000
_exptl_absorpt_correction_T_min 0.41053
_exptl_absorpt_correction_type multi-scan
_exptl_crystal_colour yellow
_exptl_crystal_density_diffrn 1.343
_exptl_crystal_density_method 'not measured'
_exptl_crystal_description block
_exptl_crystal_F_000 464
_exptl_crystal_size_max 0.15
_exptl_crystal_size_mid 0.12
_exptl_crystal_size_min 0.10
_refine_diff_density_max 0.758
_refine_diff_density_min -0.815
_refine_diff_density_rms 0.074
_refine_ls_extinction_method none
_refine_ls_goodness_of_fit_ref 1.061
_refine_ls_hydrogen_treatment constr
_refine_ls_matrix_type full
_refine_ls_number_parameters 298
_refine_ls_number_reflns 4304
_refine_ls_number_restraints 0
_refine_ls_restrained_S_all 1.061
_refine_ls_R_factor_all 0.0764
_refine_ls_R_factor_gt 0.0630
_refine_ls_shift/su_max 0.010
_refine_ls_shift/su_mean 0.001
_refine_ls_structure_factor_coef Fsqd
_refine_ls_weighting_details 'calc w=1/[\s^2^(Fo^2^)+(0.0852P)^2^+1.1871P] where P=(Fo^2^+2Fc^2^)/3'
_refine_ls_weighting_scheme calc
_refine_ls_wR_factor_gt 0.1664
_refine_ls_wR_factor_ref 0.1778
_reflns_number_gt 3521
_reflns_number_total 4304
_reflns_threshold_expression >2sigma(I)
_cod_data_source_file c5cc01412c2.cif
_cod_data_source_block p2
_cod_original_cell_volume 1100.51(16)
_cod_original_sg_symbol_H-M P-1
_cod_database_code 7116937

loop_
_symmetry_equiv_pos_as_xyz
'x, y, z'
'-x, -y, -z'

loop_
_atom_site_label
_atom_site_type_symbol
_atom_site_fract_x
_atom_site_fract_y
_atom_site_fract_z
_atom_site_U_iso_or_equiv
_atom_site_adp_type
_atom_site_occupancy
_atom_site_symmetry_multiplicity
_atom_site_calc_flag
_atom_site_refinement_flags
_atom_site_disorder_assembly
_atom_site_disorder_group
Cl1 Cl 1.14884(8) 0.37852(6) 0.10019(6) 0.0276(2) Uani 1 1 d . . .
N1 N 0.8305(2) 0.61229(19) 0.41087(19) 0.0171(5) Uani 1 1 d . . .
C1 C 0.7494(3) 0.5076(2) 0.4790(2) 0.0204(6) Uani 1 1 d . . .
N2 N 0.8970(3) 1.0013(3) 0.1455(3) 0.0379(7) Uani 1 1 d . . .
C2 C 0.7851(3) 0.4079(2) 0.4418(2) 0.0213(6) Uani 1 1 d . . .
H2B H 0.7467 0.3286 0.4719 0.026 Uiso 1 1 calc R . .
C3 C 0.8913(3) 0.4471(2) 0.3490(2) 0.0192(5) Uani 1 1 d . . .
C4 C 0.9642(3) 0.3852(2) 0.2780(2) 0.0214(6) Uani 1 1 d . . .
H4A H 0.9471 0.3017 0.2888 0.026 Uiso 1 1 calc R . .
C5 C 1.0607(3) 0.4502(3) 0.1930(2) 0.0217(6) Uani 1 1 d . . .
C6 C 1.0916(3) 0.5762(3) 0.1760(3) 0.0226(6) Uani 1 1 d . . .
H6A H 1.1589 0.6172 0.1177 0.027 Uiso 1 1 calc R . .
C7 C 1.0230(3) 0.6382(2) 0.2449(2) 0.0213(6) Uani 1 1 d . . .
H7A H 1.0443 0.7204 0.2351 0.026 Uiso 1 1 calc R . .
C8 C 0.9200(3) 0.5745(2) 0.3304(2) 0.0185(5) Uani 1 1 d . . .
C9 C 0.8033(3) 0.7279(2) 0.4271(2) 0.0186(5) Uani 1 1 d . . .
C10 C 0.7172(2) 0.7424(2) 0.5090(2) 0.0092(4) Uani 1 1 d . . .
H10A H 0.7054 0.8208 0.5189 0.011 Uiso 1 1 calc R . .
C11 C 0.6416(3) 0.6403(2) 0.5827(2) 0.0201(6) Uani 1 1 d . . .
C12 C 0.6539(3) 0.5262(2) 0.5677(2) 0.0202(6) Uani 1 1 d . . .
H12A H 0.5995 0.4603 0.6157 0.024 Uiso 1 1 calc R . .
C31 C 0.8731(3) 0.8408(2) 0.3429(2) 0.0180(5) Uani 1 1 d . . .
C32 C 0.8202(3) 0.9014(2) 0.2226(2) 0.0187(5) Uani 1 1 d . . .
C33 C 1.0194(3) 1.0417(3) 0.1883(3) 0.0243(6) Uani 1 1 d . . .
H33A H 1.0694 1.1079 0.1352 0.029 Uiso 1 1 calc R . .
C34 C 1.0688(3) 0.9858(2) 0.3081(3) 0.0228(6) Uani 1 1 d . . .
C35 C 0.9935(3) 0.8845(2) 0.3843(2) 0.0211(6) Uani 1 1 d . . .
H35A H 1.0244 0.8450 0.4647 0.025 Uiso 1 1 calc R . .
C36 C 1.2002(3) 1.0308(3) 0.3531(3) 0.0291(7) Uani 1 1 d . . .
H36A H 1.2155 0.9830 0.4379 0.044 Uiso 1 1 calc R . .
H36B H 1.1774 1.1214 0.3373 0.044 Uiso 1 1 calc R . .
H36C H 1.2914 1.0168 0.3131 0.044 Uiso 1 1 calc R . .
C41 C 0.5401(3) 0.6669(3) 0.6710(2) 0.0209(6) Uani 1 1 d . . .
C42 C 0.4982(3) 0.5677(3) 0.7724(2) 0.0252(6) Uani 1 1 d . . .
H42A H 0.5404 0.4829 0.7882 0.030 Uiso 1 1 calc R . .
C43 C 0.3946(3) 0.5927(3) 0.8505(3) 0.0286(7) Uani 1 1 d . . .
H43A H 0.3677 0.5251 0.9182 0.034 Uiso 1 1 calc R . .
C44 C 0.3315(3) 0.7186(3) 0.8272(3) 0.0287(6) Uani 1 1 d . . .
H44A H 0.2609 0.7357 0.8789 0.034 Uiso 1 1 calc R . .
C45 C 0.3731(3) 0.8192(3) 0.7273(3) 0.0284(6) Uani 1 1 d . . .
H45A H 0.3307 0.9037 0.7120 0.034 Uiso 1 1 calc R . .
C46 C 0.4777(3) 0.7942(3) 0.6502(3) 0.0252(6) Uani 1 1 d . . .
H46A H 0.5069 0.8624 0.5840 0.030 Uiso 1 1 calc R . .
C51 C 0.6849(3) 0.8626(2) 0.1784(2) 0.0205(6) Uani 1 1 d . . .
C52 C 0.6922(3) 0.8374(3) 0.0736(3) 0.0291(6) Uani 1 1 d . . .
H52A H 0.7836 0.8416 0.0333 0.035 Uiso 1 1 calc R . .
C53 C 0.5658(4) 0.8063(3) 0.0292(3) 0.0326(7) Uani 1 1 d . . .
H53A H 0.5722 0.7898 -0.0405 0.039 Uiso 1 1 calc R . .
C54 C 0.4294(3) 0.7997(3) 0.0885(3) 0.0311(7) Uani 1 1 d . . .
H54A H 0.3442 0.7788 0.0587 0.037 Uiso 1 1 calc R . .
C55 C 0.4197(3) 0.8242(3) 0.1924(3) 0.0290(7) Uani 1 1 d . . .
H55A H 0.3279 0.8202 0.2320 0.035 Uiso 1 1 calc R . .
C56 C 0.5472(3) 0.8547(2) 0.2373(3) 0.0232(6) Uani 1 1 d . . .
H56A H 0.5404 0.8701 0.3075 0.028 Uiso 1 1 calc R . .

loop_
_atom_site_aniso_label
_atom_site_aniso_U_11
_atom_site_aniso_U_22
_atom_site_aniso_U_33
_atom_site_aniso_U_23
_atom_site_aniso_U_13
_atom_site_aniso_U_12
Cl1 0.0310(4) 0.0254(4) 0.0315(4) -0.0158(3) 0.0030(3) -0.0060(3)
N1 0.0176(10) 0.0147(10) 0.0187(11) -0.0049(9) -0.0028(8) -0.0060(8)
C1 0.0197(12) 0.0178(12) 0.0208(14) -0.0029(11) -0.0050(10) -0.0063(10)
N2 0.0398(15) 0.0304(14) 0.0446(17) -0.0153(12) 0.0062(13) -0.0058(12)
C2 0.0227(13) 0.0158(12) 0.0261(15) -0.0078(11) -0.0022(11) -0.0060(10)
C3 0.0176(12) 0.0177(12) 0.0236(14) -0.0083(11) -0.0055(10) -0.0053(10)
C4 0.0204(13) 0.0188(13) 0.0276(15) -0.0108(11) -0.0065(11) -0.0042(10)
C5 0.0232(13) 0.0220(13) 0.0230(14) -0.0122(11) -0.0051(11) -0.0019(11)
C6 0.0218(13) 0.0205(13) 0.0268(15) -0.0091(11) 0.0013(11) -0.0077(10)
C7 0.0222(13) 0.0164(12) 0.0254(14) -0.0068(11) -0.0014(11) -0.0070(10)
C8 0.0167(12) 0.0187(12) 0.0208(14) -0.0076(11) -0.0049(10) -0.0039(10)
C9 0.0191(12) 0.0170(12) 0.0196(13) -0.0056(10) -0.0077(10) -0.0059(10)
C10 0.0122(10) 0.0062(10) 0.0107(11) -0.0041(9) -0.0028(8) -0.0037(8)
C11 0.0186(12) 0.0216(13) 0.0182(13) -0.0045(11) -0.0041(10) -0.0060(10)
C12 0.0211(13) 0.0166(12) 0.0212(14) -0.0034(10) -0.0018(10) -0.0082(10)
C31 0.0192(12) 0.0140(12) 0.0232(14) -0.0092(11) -0.0005(10) -0.0037(10)
C32 0.0209(13) 0.0151(12) 0.0202(13) -0.0061(10) 0.0015(10) -0.0047(10)
C33 0.0234(13) 0.0192(13) 0.0315(16) -0.0089(12) 0.0043(12) -0.0102(11)
C34 0.0199(13) 0.0178(12) 0.0344(16) -0.0129(12) 0.0009(11) -0.0062(10)
C35 0.0222(13) 0.0189(13) 0.0240(14) -0.0098(11) -0.0022(11) -0.0037(10)
C36 0.0252(14) 0.0260(14) 0.0384(18) -0.0123(13) -0.0018(13) -0.0119(12)
C41 0.0205(13) 0.0244(13) 0.0201(14) -0.0096(11) -0.0040(10) -0.0072(10)
C42 0.0246(14) 0.0258(14) 0.0233(15) -0.0066(12) -0.0040(11) -0.0047(11)
C43 0.0264(14) 0.0366(16) 0.0210(15) -0.0067(13) -0.0011(12) -0.0121(12)
C44 0.0243(14) 0.0430(17) 0.0272(16) -0.0210(14) 0.0019(12) -0.0102(13)
C45 0.0302(15) 0.0264(14) 0.0352(17) -0.0183(13) -0.0020(13) -0.0062(12)
C46 0.0291(15) 0.0245(14) 0.0252(15) -0.0110(12) -0.0012(12) -0.0101(11)
C51 0.0244(13) 0.0142(12) 0.0218(14) -0.0049(10) -0.0044(11) -0.0044(10)
C52 0.0316(15) 0.0317(15) 0.0261(15) -0.0121(13) -0.0022(12) -0.0075(12)
C53 0.0417(18) 0.0317(16) 0.0279(16) -0.0139(13) -0.0095(13) -0.0074(13)
C54 0.0316(16) 0.0233(14) 0.0371(17) -0.0088(13) -0.0155(13) -0.0061(12)
C55 0.0247(14) 0.0240(14) 0.0347(17) -0.0066(13) -0.0052(12) -0.0043(11)
C56 0.0248(14) 0.0203(13) 0.0242(15) -0.0073(11) -0.0038(11) -0.0049(11)

loop_
_atom_type_symbol
_atom_type_description
_atom_type_scat_dispersion_real
_atom_type_scat_dispersion_imag
_atom_type_scat_source
C C 0.0033 0.0016 'International Tables Vol C Tables 4.2.6.8 and 6.1.1.4'
H H 0.0000 0.0000 'International Tables Vol C Tables 4.2.6.8 and 6.1.1.4'
N N 0.0061 0.0033 'International Tables Vol C Tables 4.2.6.8 and 6.1.1.4'
Cl Cl 0.1484 0.1585 'International Tables Vol C Tables 4.2.6.8 and 6.1.1.4'

loop_
_geom_angle_atom_site_label_1
_geom_angle_atom_site_label_2
_geom_angle_atom_site_label_3
_geom_angle
_geom_angle_site_symmetry_1
_geom_angle_site_symmetry_3
C9 N1 C8 132.7(2) . .
C9 N1 C1 119.3(2) . .
C8 N1 C1 107.8(2) . .
C2 C1 C12 134.3(3) . .
C2 C1 N1 109.3(2) . .
C12 C1 N1 116.4(2) . .
C32 N2 C33 120.5(3) . .
C1 C2 C3 107.7(2) . .
C4 C3 C8 119.4(2) . .
C4 C3 C2 132.3(2) . .
C8 C3 C2 108.3(2) . .
C5 C4 C3 118.5(2) . .
C4 C5 C6 122.2(2) . .
C4 C5 Cl1 119.9(2) . .
C6 C5 Cl1 118.0(2) . .
C7 C6 C5 120.4(3) . .
C6 C7 C8 118.3(2) . .
N1 C8 C7 131.9(2) . .
N1 C8 C3 106.9(2) . .
C7 C8 C3 121.1(2) . .
C10 C9 N1 123.0(2) . .
C10 C9 C31 119.1(2) . .
N1 C9 C31 117.9(2) . .
C9 C10 C11 119.7(2) . .
C12 C11 C10 121.1(2) . .
C12 C11 C41 122.6(2) . .
C10 C11 C41 116.2(2) . .
C11 C12 C1 120.1(2) . .
C35 C31 C32 120.5(2) . .
C35 C31 C9 119.0(2) . .
C32 C31 C9 120.5(2) . .
N2 C32 C31 118.0(2) . .
N2 C32 C51 120.5(2) . .
C31 C32 C51 121.5(2) . .
C34 C33 N2 122.0(3) . .
C33 C34 C35 117.3(2) . .
C33 C34 C36 121.4(2) . .
C35 C34 C36 121.3(3) . .
C31 C35 C34 121.7(3) . .
C42 C41 C46 118.5(3) . .
C42 C41 C11 121.5(2) . .
C46 C41 C11 120.0(2) . .
C41 C42 C43 121.1(3) . .
C44 C43 C42 119.7(3) . .
C45 C44 C43 120.1(3) . .
C46 C45 C44 120.2(3) . .
C45 C46 C41 120.4(3) . .
C56 C51 C52 118.3(3) . .
C56 C51 C32 121.2(2) . .
C52 C51 C32 120.5(2) . .
C53 C52 C51 120.9(3) . .
C52 C53 C54 119.9(3) . .
C53 C54 C55 120.1(3) . .
C54 C55 C56 119.9(3) . .
C55 C56 C51 120.8(3) . .

loop_
_geom_bond_atom_site_label_1
_geom_bond_atom_site_label_2
_geom_bond_distance
_geom_bond_site_symmetry_2
Cl1 C5 1.743(3) .
N1 C9 1.384(3) .
N1 C8 1.401(3) .
N1 C1 1.421(3) .
C1 C2 1.367(4) .
C1 C12 1.416(4) .
N2 C32 1.397(4) .
N2 C33 1.398(4) .
C2 C3 1.420(4) .
C3 C4 1.405(4) .
C3 C8 1.420(3) .
C4 C5 1.363(4) .
C5 C6 1.414(4) .
C6 C7 1.372(4) .
C7 C8 1.401(4) .
C9 C10 1.286(4) .
C9 C31 1.486(4) .
C10 C11 1.393(3) .
C11 C12 1.358(4) .
C11 C41 1.477(4) .
C31 C35 1.395(4) .
C31 C32 1.408(4) .
C32 C51 1.491(4) .
C33 C34 1.391(4) .
C34 C35 1.396(4) .
C34 C36 1.505(4) .
C41 C42 1.386(4) .
C41 C46 1.401(4) .
C42 C43 1.386(4) .
C43 C44 1.384(4) .
C44 C45 1.383(4) .
C45 C46 1.383(4) .
C51 C56 1.392(4) .
C51 C52 1.401(4) .
C52 C53 1.381(4) .
C53 C54 1.385(5) .
C54 C55 1.386(4) .
C55 C56 1.388(4) .
